data_4318995
loop_
_publ_author_name
'Augusto Cingolani'
Effendy
'Maura Pellei'
'Claudio Pettinari'
'Carlo Santini'
'Brian W. Skelton'
'Allan H. White'

_publ_contact_author_address
;
  Department of Chemistry
  University of Western Australia
  35 Stirling Highway
  Crawley
  Western Australia 6009
  Australia
;
_publ_contact_author_email bws@crystal.uwa.edu.au
_publ_contact_author_fax (+61)_08_9380_1118
_publ_contact_author_name 'Skelton, B. W.'
_publ_contact_author_phone (+61)_08-9380_3481
_publ_section_title
;
 Variable Coordination Modes of NO2- in a Series of Ag(I) Complexes
 Containing Triorganophosphines, -arsines, and -stibines. Syntheses,
 Spectroscopic Characterization (IR, 1H and 31P NMR, Electrospray
 Ionization Mass), and Structures of [AgNO2(R3E)x] Adducts (E = P, As, Sb,
 x = 1-3)
;
_journal_name_full 'Inorganic Chemistry'
_journal_page_first 6633
_journal_page_last 6645
_journal_paper_doi 10.1021/ic020375g
_journal_volume 41
_journal_year 2002
_chemical_formula_sum 'C21 H21 Ag N O2 P'
_chemical_formula_weight 458.25
_space_group_IT_number 60
_symmetry_cell_setting orthorhombic
_symmetry_space_group_name_Hall '-P 2n 2ab'
_symmetry_space_group_name_H-M 'P b c n'
_cell_angle_alpha 90.00000
_cell_angle_beta 90.00000
_cell_angle_gamma 90.00000
_cell_formula_units_Z 8
_cell_length_a 13.467(6)
_cell_length_b 14.127(7)
_cell_length_c 20.298(5)
_cell_measurement_reflns_used 8
_cell_measurement_temperature 293
_cell_measurement_theta_max 18.6
_cell_measurement_theta_min 18.6
_cell_volume 3862(3)
_computing_cell_refinement 'Enraf Nonius software'
_computing_data_collection 'Enraf Nonius software'
_computing_data_reduction xtal
_computing_molecular_graphics xtal
_computing_publication_material 'xtal BONDLA CIFIO'
_computing_structure_refinement xtal
_computing_structure_solution xtal
_diffrn_ambient_temperature 293
_diffrn_measurement_device_type
;
CAD4  diffractometer
;
_diffrn_measurement_method '2\q-\w scans'
_diffrn_radiation_detector 'scintillation counter'
_diffrn_radiation_monochromator graphite
_diffrn_radiation_source 'sealed tube'
_diffrn_radiation_type 'Mo K\a'
_diffrn_radiation_wavelength .71073
_diffrn_reflns_av_R_equivalents .018
_diffrn_reflns_av_sigmaI/netI .027
_diffrn_reflns_limit_h_max 18
_diffrn_reflns_limit_h_min 0
_diffrn_reflns_limit_k_max 0
_diffrn_reflns_limit_k_min -19
_diffrn_reflns_limit_l_max 28
_diffrn_reflns_limit_l_min 0
_diffrn_reflns_number 119730
_diffrn_reflns_reduction_process perpendicular_monochr-Lp
_diffrn_reflns_theta_max 29.97
_diffrn_reflns_theta_min 2.01
_diffrn_standards_decay_% 0
_diffrn_standards_interval_time 60
_diffrn_standards_number 8
_exptl_absorpt_coefficient_mu 1.141
_exptl_absorpt_correction_T_max .72
_exptl_absorpt_correction_T_min .60
_exptl_absorpt_correction_type gaussian
_exptl_absorpt_process_details
;
XTAL absorb
;
_exptl_crystal_colour colourless
_exptl_crystal_density_diffrn 1.576
_exptl_crystal_description block
_exptl_crystal_F_000 1856
_exptl_crystal_size_max .67
_exptl_crystal_size_mid .58
_exptl_crystal_size_min .34
_refine_diff_density_max .482
_refine_diff_density_min -.606
_refine_ls_goodness_of_fit_all .053
_refine_ls_goodness_of_fit_ref 1.118
_refine_ls_hydrogen_treatment noref
_refine_ls_matrix_type full
_refine_ls_number_constraints 0
_refine_ls_number_parameters 236
_refine_ls_number_reflns 3556
_refine_ls_number_restraints 0
_refine_ls_R_factor_gt .036
_refine_ls_shift/su_max .069
_refine_ls_shift/su_mean .003
_refine_ls_structure_factor_coef F
_refine_ls_weighting_scheme sigma
_refine_ls_wR_factor_all .069
_refine_ls_wR_factor_ref .044
_reflns_d_resolution_high .711
_reflns_d_resolution_low 10.128
_reflns_limit_h_max 18
_reflns_limit_h_min 0
_reflns_limit_k_max 19
_reflns_limit_k_min 0
_reflns_limit_l_max 28
_reflns_limit_l_min 0
_reflns_number_gt 3556
_reflns_number_observed 3556
_reflns_number_total 5628
_reflns_threshold_expression 'I    > 2.00 sig(I   )'
_cod_data_source_file ic020375g_03.cif
_cod_data_source_block cp15
_cod_original_sg_symbol_Hall -p_2n_2ab
_cod_original_formula_sum 'C21 H21 Ag1 N1 O2 P1'
_cod_database_code 4318995

loop_
_symmetry_equiv_pos_as_xyz
+x,+y,+z
1/2-x,1/2-y,1/2+z
1/2+x,1/2-y,-z
-x,+y,1/2-z
-x,-y,-z
1/2+x,1/2+y,1/2-z
1/2-x,1/2+y,+z
+x,-y,1/2+z

loop_
_atom_site_label
_atom_site_fract_x
_atom_site_fract_y
_atom_site_fract_z
_atom_site_U_iso_or_equiv
_atom_site_adp_type
_atom_site_calc_flag
_atom_site_calc_attached_atom
_atom_site_occupancy
_atom_site_disorder_assembly
_atom_site_disorder_group
Ag .28927(2) .46177(2) .289280(10) .05974(17) Uani ? ? 1.00000 ? ?
N0 .4198(3) .4626(4) .18422(19) .095(3) Uani ? ? 1.00000 ? ?
O1 .3786(2) .3925(2) .20778(14) .091(2) Uani ? ? 1.00000 ? ?
O2 .3969(3) .5379(3) .21128(16) .099(2) Uani ? ? 1.00000 ? ?
P1 .17126(5) .48232(5) .37415(3) .0383(4) Uani ? ? 1.00000 ? ?
C111 .13161(19) .60479(18) .38653(13) .0382(14) Uani ? ? 1.00000 ? ?
C112 .1131(2) .66452(19) .33297(14) .0429(15) Uani ? ? 1.00000 ? ?
C1121 .1303(3) .6346(2) .26213(16) .058(2) Uani ? ? 1.00000 ? ?
C113 .0771(2) .7551(2) .34538(17) .0519(18) Uani ? ? 1.00000 ? ?
C114 .0621(2) .7866(2) .40861(19) .058(2) Uani ? ? 1.00000 ? ?
C115 .0830(2) .7292(2) .46119(16) .0571(19) Uani ? ? 1.00000 ? ?
C116 .1162(2) .6384(2) .45031(14) .0473(16) Uani ? ? 1.00000 ? ?
C121 .05442(19) .41871(19) .36076(13) .0390(14) Uani ? ? 1.00000 ? ?
C122 .0551(2) .32280(19) .34169(14) .0450(16) Uani ? ? 1.00000 ? ?
C1221 .1498(3) .2673(2) .33289(18) .061(2) Uani ? ? 1.00000 ? ?
C123 -.0358(3) .2782(2) .33231(16) .0548(18) Uani ? ? 1.00000 ? ?
C124 -.1244(2) .3261(2) .34044(16) .057(2) Uani ? ? 1.00000 ? ?
C125 -.1245(2) .4197(2) .35802(16) .0529(18) Uani ? ? 1.00000 ? ?
C126 -.0352(2) .46541(19) .36845(15) .0463(16) Uani ? ? 1.00000 ? ?
C131 .2142(2) .44362(19) .45526(14) .0407(14) Uani ? ? 1.00000 ? ?
C132 .3028(2) .4807(2) .48168(16) .0467(16) Uani ? ? 1.00000 ? ?
C1321 .3646(3) .5525(2) .44650(19) .064(2) Uani ? ? 1.00000 ? ?
C133 .3318(2) .4494(2) .54379(16) .0554(18) Uani ? ? 1.00000 ? ?
C134 .2771(3) .3842(3) .57818(15) .060(2) Uani ? ? 1.00000 ? ?
C135 .1908(3) .3471(2) .55247(16) .058(2) Uani ? ? 1.00000 ? ?
C136 .1596(2) .3782(2) .49081(14) .0477(17) Uani ? ? 1.00000 ? ?
H1121a .09798 .57446 .25500 .08700 Uiso ? ? 1.00000 ? ?
H1121b .19928 .62675 .25492 .08700 Uiso ? ? 1.00000 ? ?
H1121c .10465 .68070 .23213 .08700 Uiso ? ? 1.00000 ? ?
H113 .06339 .79659 .30882 .06400 Uiso ? ? 1.00000 ? ?
H114 .03515 .84915 .41578 .07300 Uiso ? ? 1.00000 ? ?
H115 .07600 .75338 .50522 .07300 Uiso ? ? 1.00000 ? ?
H116 .12924 .59693 .48729 .05900 Uiso ? ? 1.00000 ? ?
H1221a .18701 .27025 .37279 .09000 Uiso ? ? 1.00000 ? ?
H1221b .18767 .29586 .29847 .09000 Uiso ? ? 1.00000 ? ?
H1221c .13541 .20349 .32144 .09000 Uiso ? ? 1.00000 ? ?
H123 -.03664 .21183 .31985 .06700 Uiso ? ? 1.00000 ? ?
H124 -.18697 .29259 .33226 .07400 Uiso ? ? 1.00000 ? ?
H125 -.18639 .45444 .36394 .06700 Uiso ? ? 1.00000 ? ?
H126 -.03368 .53115 .38157 .05800 Uiso ? ? 1.00000 ? ?
H1321a .32659 .60838 .44138 .09700 Uiso ? ? 1.00000 ? ?
H1321b .42160 .56583 .47286 .09700 Uiso ? ? 1.00000 ? ?
H1321c .38361 .52896 .40416 .09700 Uiso ? ? 1.00000 ? ?
H133 .39205 .47268 .56230 .07000 Uiso ? ? 1.00000 ? ?
H134 .29896 .36525 .62138 .07500 Uiso ? ? 1.00000 ? ?
H135 .15301 .30059 .57684 .07500 Uiso ? ? 1.00000 ? ?
H136 .09949 .35350 .47197 .06100 Uiso ? ? 1.00000 ? ?

loop_
_atom_site_aniso_label
_atom_site_aniso_U_11
_atom_site_aniso_U_22
_atom_site_aniso_U_33
_atom_site_aniso_U_12
_atom_site_aniso_U_13
_atom_site_aniso_U_23
Ag .05496(16) .0752(2) .04903(16) .00922(13) .01353(11) .00305(12)
N0 .072(2) .150(4) .064(2) .040(3) .0163(18) .042(3)
O1 .091(2) .105(2) .0779(19) .0332(18) .0278(16) .0186(17)
O2 .088(2) .116(3) .093(2) .003(2) .0187(18) .037(2)
P1 .0381(3) .0404(4) .0364(3) .0021(3) .0005(3) .0030(3)
C111 .0376(13) .0354(13) .0417(14) -.0016(11) -.0031(11) -.0004(11)
C112 .0392(14) .0450(15) .0446(15) -.0082(12) -.0044(12) .0044(13)
C1121 .068(2) .065(2) .0426(16) .0087(17) -.0062(15) .0122(15)
C113 .0460(17) .0421(16) .067(2) -.0021(13) -.0090(15) .0149(15)
C114 .0564(19) .0385(16) .078(2) .0002(14) -.0002(16) -.0090(16)
C115 .0565(19) .0555(18) .059(2) -.0002(15) -.0015(15) -.0154(16)
C116 .0499(17) .0494(17) .0427(15) .0025(13) -.0032(13) -.0016(13)
C121 .0412(14) .0416(14) .0340(13) -.0014(12) -.0025(11) .0042(11)
C122 .0550(17) .0412(15) .0389(15) .0022(13) -.0052(13) .0032(12)
C1221 .072(2) .0409(17) .071(2) .0121(15) -.0034(18) -.0024(16)
C123 .067(2) .0440(16) .0537(18) -.0089(15) -.0041(15) .0003(14)
C124 .0548(19) .061(2) .0545(19) -.0154(16) -.0024(15) .0050(16)
C125 .0409(16) .0596(19) .058(2) -.0010(14) .0015(14) .0062(16)
C126 .0448(15) .0446(16) .0496(16) -.0014(12) -.0003(13) -.0009(13)
C131 .0394(13) .0431(15) .0397(14) .0064(12) -.0030(11) .0010(12)
C132 .0402(16) .0524(18) .0476(16) .0085(12) -.0051(12) -.0015(13)
C1321 .0478(18) .071(2) .072(2) -.0113(16) -.0066(17) .0065(19)
C133 .0478(17) .067(2) .0517(18) .0153(15) -.0123(14) -.0075(16)
C134 .071(2) .063(2) .0441(17) .0180(18) -.0128(16) .0045(15)
C135 .074(2) .057(2) .0447(17) .0055(16) -.0009(15) .0110(15)
C136 .0496(17) .0502(17) .0435(16) .0011(13) -.0040(13) .0041(13)

loop_
_atom_type_symbol
_atom_type_description
_atom_type_oxidation_number
_atom_type_number_in_cell
_atom_type_scat_dispersion_real
_atom_type_scat_dispersion_imag
_atom_type_scat_source
C ? 0 168 .002 .002 'Int Tables Vol IV Tables 2.2B and 2.3.1'
H ? 0 168 0 0 'Int Tables Vol IV Tables 2.2B and 2.3.1'
Ag ? 0 8 -1.085 1.101 'Int Tables Vol IV Tables 2.2B and 2.3.1'
N ? 0 8 .004 .003 'Int Tables Vol IV Tables 2.2B and 2.3.1'
P ? 0 8 .09 .095 'Int Tables Vol IV Tables 2.2B and 2.3.1'
O ? 0 16 .008 .006 'Int Tables Vol IV Tables 2.2B and 2.3.1'

loop_
_geom_angle_atom_site_label_1
_geom_angle_atom_site_label_2
_geom_angle_atom_site_label_3
_geom_angle_site_symmetry_1
_geom_angle_site_symmetry_2
_geom_angle_site_symmetry_3
_geom_angle
_geom_angle_publ_flag
O1 Ag O2 . . . 52.54(12) ?
O1 Ag P1 . . . 160.42(9) ?
O2 Ag P1 . . . 146.34(9) ?
O1 N0 O2 . . . 114.0(4) ?
Ag O1 N0 . . . 100.1(3) ?
Ag O2 N0 . . . 93.3(3) ?
Ag P1 C111 . . . 114.40(9) ?
Ag P1 C121 . . . 114.17(9) ?
Ag P1 C131 . . . 114.05(9) ?
C111 P1 C121 . . . 103.52(12) ?
C111 P1 C131 . . . 104.57(12) ?
C121 P1 C131 . . . 104.96(12) ?
P1 C111 C112 . . . 121.1(2) ?
P1 C111 C116 . . . 119.6(2) ?
C112 C111 C116 . . . 119.3(2) ?
C111 C112 C1121 . . . 122.8(3) ?
C111 C112 C113 . . . 118.4(3) ?
C1121 C112 C113 . . . 118.8(3) ?
C112 C1121 H1121a . . . 108.6 ?
C112 C1121 H1121b . . . 109.2 ?
C112 C1121 H1121c . . . 111.0 ?
H1121a C1121 H1121b . . . 108.5 ?
H1121a C1121 H1121c . . . 109.9 ?
H1121b C1121 H1121c . . . 109.6 ?
C112 C113 C114 . . . 121.2(3) ?
C112 C113 H113 . . . 119.1 ?
C114 C113 H113 . . . 119.6 ?
C113 C114 C115 . . . 120.4(3) ?
C113 C114 H114 . . . 119.5 ?
C115 C114 H114 . . . 120.1 ?
C114 C115 C116 . . . 119.6(3) ?
C114 C115 H115 . . . 119.6 ?
C116 C115 H115 . . . 120.8 ?
C111 C116 C115 . . . 121.0(3) ?
C111 C116 H116 . . . 119.1 ?
C115 C116 H116 . . . 119.9 ?
P1 C121 C122 . . . 120.5(2) ?
P1 C121 C126 . . . 119.9(2) ?
C122 C121 C126 . . . 119.6(2) ?
C121 C122 C1221 . . . 122.5(3) ?
C121 C122 C123 . . . 117.9(3) ?
C1221 C122 C123 . . . 119.5(3) ?
C122 C1221 H1221a . . . 108.7 ?
C122 C1221 H1221b . . . 108.6 ?
C122 C1221 H1221c . . . 110.5 ?
H1221a C1221 H1221b . . . 108.8 ?
H1221a C1221 H1221c . . . 110.9 ?
H1221b C1221 H1221c . . . 109.3 ?
C122 C123 C124 . . . 121.5(3) ?
C122 C123 H123 . . . 119.0 ?
C124 C123 H123 . . . 119.6 ?
C123 C124 C125 . . . 120.3(3) ?
C123 C124 H124 . . . 119.0 ?
C125 C124 H124 . . . 120.7 ?
C124 C125 C126 . . . 119.4(3) ?
C124 C125 H125 . . . 121.2 ?
C126 C125 H125 . . . 119.4 ?
C121 C126 C125 . . . 121.3(3) ?
C121 C126 H126 . . . 118.1 ?
C125 C126 H126 . . . 120.6 ?
P1 C131 C132 . . . 119.9(2) ?
P1 C131 C136 . . . 120.1(2) ?
C132 C131 C136 . . . 120.0(3) ?
C131 C132 C1321 . . . 122.8(3) ?
C131 C132 C133 . . . 117.6(3) ?
C1321 C132 C133 . . . 119.5(3) ?
C132 C1321 H1321a . . . 108.5 ?
C132 C1321 H1321b . . . 108.3 ?
C132 C1321 H1321c . . . 110.0 ?
H1321a C1321 H1321b . . . 109.4 ?
H1321a C1321 H1321c . . . 109.7 ?
H1321b C1321 H1321c . . . 110.9 ?
C132 C133 C134 . . . 121.6(3) ?
C132 C133 H133 . . . 119.1 ?
C134 C133 H133 . . . 119.3 ?
C133 C134 C135 . . . 121.1(3) ?
C133 C134 H134 . . . 119.1 ?
C135 C134 H134 . . . 119.8 ?
C134 C135 C136 . . . 118.4(3) ?
C134 C135 H135 . . . 120.6 ?
C136 C135 H135 . . . 121.1 ?
C131 C136 C135 . . . 121.3(3) ?
C131 C136 H136 . . . 118.8 ?
C135 C136 H136 . . . 119.9 ?

loop_
_geom_bond_atom_site_label_1
_geom_bond_atom_site_label_2
_geom_bond_site_symmetry_1
_geom_bond_site_symmetry_2
_geom_bond_distance
_geom_bond_publ_flag
Ag O1 . . 2.268(3) ?
Ag O2 . . 2.401(4) ?
Ag P1 . . 2.3617(9) ?
N0 O1 . . 1.231(6) ?
N0 O2 . . 1.236(6) ?
P1 C111 . . 1.828(3) ?
P1 C121 . . 1.832(3) ?
P1 C131 . . 1.828(3) ?
C111 C112 . . 1.399(4) ?
C111 C116 . . 1.395(4) ?
C112 C1121 . . 1.517(4) ?
C112 C113 . . 1.391(4) ?
C1121 H1121a . . .965 ?
C1121 H1121b . . .947 ?
C1121 H1121c . . .957 ?
C113 C114 . . 1.373(5) ?
C113 H113 . . .964 ?
C114 C115 . . 1.370(5) ?
C114 H114 . . .966 ?
C115 C116 . . 1.376(4) ?
C115 H115 . . .961 ?
C116 H116 . . .968 ?
C121 C122 . . 1.409(4) ?
C121 C126 . . 1.384(4) ?
C122 C1221 . . 1.508(4) ?
C122 C123 . . 1.389(4) ?
C1221 H1221a . . .953 ?
C1221 H1221b . . .955 ?
C1221 H1221c . . .951 ?
C123 C124 . . 1.382(5) ?
C123 H123 . . .971 ?
C124 C125 . . 1.369(5) ?
C124 H124 . . .981 ?
C125 C126 . . 1.381(4) ?
C125 H125 . . .975 ?
C126 H126 . . .966 ?
C131 C132 . . 1.409(4) ?
C131 C136 . . 1.384(4) ?
C132 C1321 . . 1.494(5) ?
C132 C133 . . 1.392(5) ?
C1321 H1321a . . .946 ?
C1321 H1321b . . .955 ?
C1321 H1321c . . .957 ?
C133 C134 . . 1.370(5) ?
C133 H133 . . .953 ?
C134 C135 . . 1.378(5) ?
C134 H134 . . .963 ?
C135 C136 . . 1.391(4) ?
C135 H135 . . .967 ?
C136 H136 . . .961 ?
